data_2229585
loop_
_publ_author_name
'Zouihri, Hafid'
'Saadi, Mohamed'
'Jaber, Boujemaa'
'El Ammari, Lehcen'

_publ_section_title
;
 A mixed indium--iron lithium diphosphate, In~0.51~Fe~0.49~LiP~2~O~7~
;
_journal_coeditor_code BR2162
_journal_issue 4
_journal_name_full 'Acta Crystallographica Section E'
_journal_page_first i27
_journal_paper_doi 10.1107/S1600536811009111
_journal_volume 67
_journal_year 2011
_chemical_formula_iupac 'In0.51 Fe0.49 Li P2 O7'
_chemical_formula_structural 'In0.51 Fe0.49 Li P2 O7'
_chemical_formula_sum 'Fe0.49 In0.51 Li O7 P2'
_chemical_formula_weight 267.10
_chemical_name_systematic
;
indium iron lithium diphosphate
;
_space_group_IT_number 4
_symmetry_cell_setting monoclinic
_symmetry_space_group_name_Hall 'P 2yb'
_symmetry_space_group_name_H-M 'P 1 21 1'
_atom_sites_solution_primary direct
_atom_sites_solution_secondary difmap
_audit_creation_method SHELXL-97
_cell_angle_alpha 90.00
_cell_angle_beta 109.650(2)
_cell_angle_gamma 90.00
_cell_formula_units_Z 2
_cell_length_a 4.8698(2)
_cell_length_b 8.2761(4)
_cell_length_c 6.9980(3)
_cell_measurement_reflns_used 276
_cell_measurement_temperature 296(2)
_cell_measurement_theta_max 34.1
_cell_measurement_theta_min 2.4
_cell_volume 265.62(2)
_computing_cell_refinement 'SAINT (Bruker, 2005)'
_computing_data_collection 'APEX2 (Bruker, 2005)'
_computing_data_reduction 'SAINT (Bruker, 2005)'
_computing_molecular_graphics 'ORTEP-3 for Windows (Farrugia,1997)'
_computing_publication_material 'WinGX (Farrugia, 1999)'
_computing_structure_refinement 'SHELXL97 (Sheldrick, 2008)'
_computing_structure_solution 'SHELXS97 (Sheldrick, 2008)'
_diffrn_ambient_temperature 296(2)
_diffrn_measured_fraction_theta_full 0.999
_diffrn_measured_fraction_theta_max 0.999
_diffrn_measurement_device 'Bruker X8 APEXII CCD area-detector'
_diffrn_measurement_method '\w and \f'
_diffrn_radiation_monochromator graphite
_diffrn_radiation_source 'fine-focus sealed tube'
_diffrn_radiation_type MoK\a
_diffrn_radiation_wavelength 0.71073
_diffrn_reflns_av_R_equivalents 0.0232
_diffrn_reflns_av_sigmaI/netI 0.0285
_diffrn_reflns_limit_h_max 9
_diffrn_reflns_limit_h_min -9
_diffrn_reflns_limit_k_max 16
_diffrn_reflns_limit_k_min -16
_diffrn_reflns_limit_l_max 13
_diffrn_reflns_limit_l_min -6
_diffrn_reflns_number 13153
_diffrn_reflns_theta_full 45.03
_diffrn_reflns_theta_max 45.03
_diffrn_reflns_theta_min 3.09
_diffrn_standards_number 0
_exptl_absorpt_coefficient_mu 4.248
_exptl_absorpt_correction_T_max 0.845
_exptl_absorpt_correction_T_min 0.673
_exptl_absorpt_correction_type multi-scan
_exptl_absorpt_process_details '(SADABS; Sheldrick, 1999)'
_exptl_crystal_colour colourless
_exptl_crystal_density_diffrn 3.340
_exptl_crystal_density_method 'not measured'
_exptl_crystal_description prism
_exptl_crystal_F_000 254
_exptl_crystal_size_max 0.11
_exptl_crystal_size_mid 0.08
_exptl_crystal_size_min 0.04
_refine_diff_density_max 0.742
_refine_diff_density_min -0.547
_refine_ls_abs_structure_details 'Flack (1983), 1965 Friedel pairs'
_refine_ls_abs_structure_Flack 0.021(6)
_refine_ls_extinction_coef 0.0116(11)
_refine_ls_extinction_expression Fc^*^=kFc[1+0.001xFc^2^\l^3^/sin(2\q)]^-1/4^
_refine_ls_extinction_method 'SHELXL97 (Sheldrick, 2008)'
_refine_ls_goodness_of_fit_ref 1.040
_refine_ls_matrix_type full
_refine_ls_number_parameters 103
_refine_ls_number_reflns 4262
_refine_ls_number_restraints 2
_refine_ls_restrained_S_all 1.040
_refine_ls_R_factor_all 0.0137
_refine_ls_R_factor_gt 0.0134
_refine_ls_shift/su_max 0.003
_refine_ls_shift/su_mean 0.000
_refine_ls_structure_factor_coef Fsqd
_refine_ls_weighting_details 'calc w=1/[\s^2^(Fo^2^)+(0.0043P)^2^+0.0000P] where P=(Fo^2^+2Fc^2^)/3'
_refine_ls_weighting_scheme calc
_refine_ls_wR_factor_gt 0.0317
_refine_ls_wR_factor_ref 0.0318
_reflns_number_gt 4200
_reflns_number_total 4262
_reflns_threshold_expression I>2\s(I)
_cod_data_source_file br2162.cif
_cod_data_source_block I
_cod_original_sg_symbol_H-M 'P 21'
_cod_database_code 2229585
_cod_database_fobs_code 2229585

loop_
_symmetry_equiv_pos_as_xyz
'x, y, z'
'-x, y+1/2, -z'

loop_
_atom_site_type_symbol
_atom_site_label
_atom_site_fract_x
_atom_site_fract_y
_atom_site_fract_z
_atom_site_U_iso_or_equiv
_atom_site_adp_type
_atom_site_calc_flag
_atom_site_refinement_flags
_atom_site_occupancy
_atom_site_disorder_assembly
_atom_site_disorder_group
In In1 0.279204(12) 0.015329(8) 0.764879(9) 0.00719(2) Uani d P 0.5138(15) . .
Fe Fe1 0.279204(12) 0.015329(8) 0.764879(9) 0.00719(2) Uani d P 0.4862(15) . .
P P1 0.10011(4) 0.33286(3) 0.97617(3) 0.00688(3) Uani d . 1 . .
P P2 -0.29679(4) 0.23110(3) 0.58018(3) 0.00860(4) Uani d . 1 . .
O O1 -0.09909(15) 0.33270(9) 1.10229(11) 0.01212(10) Uani d . 1 . .
O O2 0.30388(14) 0.47713(8) 1.01372(10) 0.01034(9) Uani d . 1 . .
O O3 0.25898(14) 0.17252(8) 0.99381(10) 0.01044(9) Uani d . 1 . .
O O4 -0.56214(17) 0.19541(11) 0.63576(14) 0.01698(14) Uani d . 1 . .
O O5 -0.36828(19) 0.31921(11) 0.37968(11) 0.01694(14) Uani d . 1 . .
O O6 -0.11997(18) 0.08092(10) 0.57623(14) 0.01796(13) Uani d . 1 . .
O O7 -0.09802(15) 0.35652(9) 0.74311(10) 0.01196(10) Uani d . 1 . .
Li Li1 -0.3013(6) 0.1486(3) 0.1793(4) 0.0222(4) Uani d . 1 . .

loop_
_atom_site_aniso_label
_atom_site_aniso_U_11
_atom_site_aniso_U_22
_atom_site_aniso_U_33
_atom_site_aniso_U_12
_atom_site_aniso_U_13
_atom_site_aniso_U_23
In1 0.00727(2) 0.00677(2) 0.00816(2) 0.00070(2) 0.003410(10) 0.00021(2)
Fe1 0.00727(2) 0.00677(2) 0.00816(2) 0.00070(2) 0.003410(10) 0.00021(2)
P1 0.00698(6) 0.00674(7) 0.00732(7) -0.00058(5) 0.00292(5) -0.00079(5)
P2 0.00781(7) 0.01113(9) 0.00698(7) -0.00074(6) 0.00265(5) -0.00012(6)
O1 0.0138(2) 0.0115(2) 0.0150(2) -0.00187(18) 0.0100(2) -0.0021(2)
O2 0.00973(19) 0.0089(2) 0.0116(2) -0.00300(15) 0.00246(16) 0.00044(16)
O3 0.0116(2) 0.0086(2) 0.0107(2) 0.00203(16) 0.00313(17) -0.00045(16)
O4 0.0118(2) 0.0212(4) 0.0209(3) -0.0004(2) 0.0093(2) 0.0037(3)
O5 0.0205(3) 0.0217(4) 0.0069(2) -0.0039(3) 0.0023(2) 0.0026(2)
O6 0.0149(3) 0.0128(3) 0.0271(4) 0.0001(2) 0.0082(2) -0.0071(3)
O7 0.0137(2) 0.0108(2) 0.0083(2) 0.00030(18) -0.00045(17) -0.00100(17)
Li1 0.0273(11) 0.0189(10) 0.0245(10) -0.0051(8) 0.0140(8) -0.0082(8)

loop_
_atom_type_symbol
_atom_type_description
_atom_type_scat_dispersion_real
_atom_type_scat_dispersion_imag
_atom_type_scat_source
Li Li -0.0003 0.0001 'International Tables Vol C Tables 4.2.6.8 and 6.1.1.4'
O O 0.0106 0.0060 'International Tables Vol C Tables 4.2.6.8 and 6.1.1.4'
P P 0.1023 0.0942 'International Tables Vol C Tables 4.2.6.8 and 6.1.1.4'
Fe Fe 0.3463 0.8444 'International Tables Vol C Tables 4.2.6.8 and 6.1.1.4'
In In -0.7276 1.3100 'International Tables Vol C Tables 4.2.6.8 and 6.1.1.4'

loop_
_geom_angle_atom_site_label_1
_geom_angle_atom_site_label_2
_geom_angle_atom_site_label_3
_geom_angle_site_symmetry_1
_geom_angle_site_symmetry_3
_geom_angle
_geom_angle_publ_flag
O6 In1 O4 . 1_655 86.47(4) ?
O6 In1 O5 . 2_546 102.03(3) ?
O4 In1 O5 1_655 2_546 100.84(3) ?
O6 In1 O3 . . 92.90(3) ?
O4 In1 O3 1_655 . 90.42(3) ?
O5 In1 O3 2_546 . 161.74(3) ?
O6 In1 O1 . 2_547 91.67(3) ?
O4 In1 O1 1_655 2_547 177.82(3) ?
O5 In1 O1 2_546 2_547 80.65(3) ?
O3 In1 O1 . 2_547 88.54(3) ?
O6 In1 O2 . 2_647 171.79(3) ?
O4 In1 O2 1_655 2_647 91.17(3) ?
O5 In1 O2 2_546 2_647 86.14(3) ?
O3 In1 O2 . 2_647 79.25(2) ?
O1 In1 O2 2_547 2_647 90.52(3) ?
O1 P1 O2 . . 114.15(4) ?
O1 P1 O3 . . 111.10(4) ?
O2 P1 O3 . . 112.79(4) ?
O1 P1 O7 . . 107.97(4) ?
O2 P1 O7 . . 102.40(4) ?
O3 P1 O7 . . 107.75(4) ?
O4 P2 O5 . . 112.69(4) ?
O4 P2 O6 . . 112.79(5) ?
O5 P2 O6 . . 109.43(5) ?
O4 P2 O7 . . 108.06(5) ?
O5 P2 O7 . . 104.05(4) ?
O6 P2 O7 . . 109.42(4) ?
P1 O7 P2 . . 131.07(5) ?
O2 Li1 O1 2_546 1_554 104.95(12) ?
O2 Li1 O5 2_546 . 170.56(15) ?
O1 Li1 O5 1_554 . 82.36(10) ?
O2 Li1 O3 2_546 1_454 82.74(10) ?
O1 Li1 O3 1_554 1_454 104.76(14) ?
O5 Li1 O3 . 1_454 89.67(10) ?
O2 Li1 O6 2_546 . 119.23(13) ?
O1 Li1 O6 1_554 . 114.95(11) ?
O5 Li1 O6 . . 61.10(7) ?
O3 Li1 O6 1_454 . 124.85(11) ?

loop_
_geom_bond_atom_site_label_1
_geom_bond_atom_site_label_2
_geom_bond_site_symmetry_2
_geom_bond_distance
_geom_bond_publ_flag
In1 O6 . 2.0225(9) ?
In1 O4 1_655 2.0258(8) ?
In1 O5 2_546 2.0350(8) ?
In1 O3 . 2.0916(6) ?
In1 O1 2_547 2.1133(7) ?
In1 O2 2_647 2.1230(6) ?
P1 O1 . 1.5152(7) ?
P1 O2 . 1.5179(7) ?
P1 O3 . 1.5200(7) ?
P1 O7 . 1.6034(7) ?
P2 O4 . 1.4988(8) ?
P2 O5 . 1.5142(8) ?
P2 O6 . 1.5176(8) ?
P2 O7 . 1.6038(7) ?
Li1 O5 . 2.092(2) ?
Li1 O6 . 2.676(3) ?
Li1 O2 2_546 1.956(2) ?
Li1 O1 1_554 1.985(3) ?
Li1 O3 1_454 2.107(3) ?
